data_7115767
loop_
_publ_author_name
'Vitaly Nesterov'
'Zheng-Wang Qu'
'Gregor Schnakenburg'
'Stefan Grimme'
'Rainer Streubel'

_publ_section_title
;
 Selective phosphanyl complex trapping using TEMPO. Synthesis and
 reactivity of P-functional P-nitroxyl phosphane complexes
;
_journal_name_full Chem.Commun.
_journal_page_first 12508
_journal_paper_doi 10.1039/C4cc06084A
_journal_volume 50
_journal_year 2014
_chemical_formula_moiety 'C21 H39 N O6 P Si2 W'
_chemical_formula_sum 'C21 H39 N O6 P Si2 W'
_chemical_formula_weight 672.53
_chemical_name_systematic
;
 ?
;
_space_group_crystal_system monoclinic
_space_group_IT_number 14
_space_group_name_Hall '-P 2ybc'
_space_group_name_H-M_alt 'P 1 21/c 1'
_symmetry_space_group_name_Hall '-P 2ybc'
_symmetry_space_group_name_H-M 'P 1 21/c 1'
_atom_sites_solution_hydrogens mixed
_atom_sites_solution_primary iterative
_audit_creation_date 2014-06-24
_audit_creation_method
;
Olex2 1.2
(compiled 2014.06.20 svn.r2946 for OlexSys, GUI svn.r4855)
;
_cell_angle_alpha 90
_cell_angle_beta 95.438(2)
_cell_angle_gamma 90
_cell_formula_units_Z 4
_cell_length_a 14.7971(4)
_cell_length_b 15.3781(4)
_cell_length_c 12.4122(3)
_cell_measurement_temperature 123
_cell_volume 2811.70(13)
_computing_molecular_graphics 'Olex2 (Dolomanov et al., 2009)'
_computing_publication_material 'Olex2 (Dolomanov et al., 2009)'
_computing_structure_refinement 'ShelXL (Sheldrick, 2008)'
_computing_structure_solution
;
Superflip (Palatinus & Chapuis, 2007;Palatinus & van der Lee, 2008;
Palatinus et al., 2012)
;
_diffrn_ambient_temperature 123(2)
_diffrn_detector 'image plate (34 cm diameter)'
_diffrn_detector_area_resol_mean 6.67
_diffrn_detector_type STOE
_diffrn_measured_fraction_theta_full 0.998
_diffrn_measured_fraction_theta_max 0.999
_diffrn_measurement_device '2-circle goniometer'
_diffrn_measurement_device_type 'STOE IPDS-2T'
_diffrn_measurement_method 'rotation method'
_diffrn_radiation_collimation '0.5 mm diameter, monocapillary'
_diffrn_radiation_monochromator 'plane graphite'
_diffrn_radiation_polarisn_norm 0
_diffrn_radiation_type MoK\a
_diffrn_radiation_wavelength 0.71073
_diffrn_reflns_av_R_equivalents 0.0520
_diffrn_reflns_av_unetI/netI 0.0472
_diffrn_reflns_Laue_measured_fraction_full 0.998
_diffrn_reflns_Laue_measured_fraction_max 0.999
_diffrn_reflns_limit_h_max 19
_diffrn_reflns_limit_h_min -19
_diffrn_reflns_limit_k_max 20
_diffrn_reflns_limit_k_min -18
_diffrn_reflns_limit_l_max 16
_diffrn_reflns_limit_l_min -16
_diffrn_reflns_number 23804
_diffrn_reflns_point_group_measured_fraction_full 0.998
_diffrn_reflns_point_group_measured_fraction_max 0.999
_diffrn_reflns_theta_full 25.242
_diffrn_reflns_theta_max 27.993
_diffrn_reflns_theta_min 2.766
_diffrn_source 'sealed X-ray tube, 12 x 0.4 mm long-fine focus'
_diffrn_source_current 40
_diffrn_source_power 2.00
_diffrn_source_voltage 50
_exptl_absorpt_coefficient_mu 4.284
_exptl_absorpt_correction_T_max 0.6001
_exptl_absorpt_correction_T_min 0.5100
_exptl_absorpt_correction_type integration
_exptl_absorpt_process_details 'Xred, STOE & CIE, 2011'
_exptl_crystal_colour 'clear colourless'
_exptl_crystal_colour_lustre clear
_exptl_crystal_colour_primary colourless
_exptl_crystal_density_diffrn 1.589
_exptl_crystal_description block
_exptl_crystal_F_000 1348
_exptl_crystal_size_max 0.12
_exptl_crystal_size_mid 0.08
_exptl_crystal_size_min 0.06
_refine_diff_density_max 1.296
_refine_diff_density_min -1.490
_refine_diff_density_rms 0.114
_refine_ls_extinction_method none
_refine_ls_goodness_of_fit_ref 0.935
_refine_ls_hydrogen_treatment mixed
_refine_ls_matrix_type full
_refine_ls_number_parameters 302
_refine_ls_number_reflns 6783
_refine_ls_number_restraints 0
_refine_ls_restrained_S_all 0.935
_refine_ls_R_factor_all 0.0452
_refine_ls_R_factor_gt 0.0308
_refine_ls_shift/su_max 0.002
_refine_ls_shift/su_mean 0.000
_refine_ls_structure_factor_coef Fsqd
_refine_ls_weighting_details
;
 w=1/[\s^2^(Fo^2^)+(0.0278P)^2^]
 where P=(Fo^2^+2Fc^2^)/3
;
_refine_ls_weighting_scheme calc
_refine_ls_wR_factor_gt 0.0554
_refine_ls_wR_factor_ref 0.0577
_reflns_Friedel_coverage 0.000
_reflns_number_gt 5259
_reflns_number_total 6783
_reflns_threshold_expression 'I > 2\s(I)'
_cod_data_source_file c4cc06084a2.cif
_cod_data_source_block 3576
_cod_database_code 7115767
_shelxl_version_number 2013-2
_shelx_space_group_comment
;
The symmetry employed for this shelxl refinement is uniquely defined
by the following loop, which should always be used as a source of
symmetry information in preference to the above space-group names.
They are only intended as comments.
;
_shelx_estimated_absorpt_t_max 0.783
_shelx_estimated_absorpt_t_min 0.627
_olex2_refinement_description
;
1. Fixed Uiso
 At 1.2 times of:
  All C(H) groups, All C(H,H) groups, All N(H) groups, All P(H) groups
 At 1.5 times of:
  All C(H,H,H) groups
2.a Riding coordinates:
 N(HA)
2.b Ternary CH refined with riding coordinates:
 C10(H10)
2.c Secondary CH2 refined with riding coordinates:
 C2(H2A,H2B), C3(H3A,H3B), C4(H4A,H4B)
2.d Idealised Me refined as rotating group:
 C6(H6A,H6B,H6C), C7(H7A,H7B,H7C), C8(H8A,H8B,H8C), C9(H9A,H9B,H9C), C11(H11A,
 H11B,H11C), C12(H12A,H12B,H12C), C13(H13A,H13B,H13C), C14(H14A,H14B,H14C),
 C15(H15A,H15B,H15C), C16(H16A,H16B,H16C)
;

loop_
_space_group_symop_operation_xyz
'x, y, z'
'-x, y+1/2, -z+1/2'
'-x, -y, -z'
'x, -y-1/2, z-1/2'

loop_
_atom_site_label
_atom_site_type_symbol
_atom_site_fract_x
_atom_site_fract_y
_atom_site_fract_z
_atom_site_U_iso_or_equiv
_atom_site_adp_type
_atom_site_occupancy
_atom_site_site_symmetry_order
_atom_site_calc_flag
_atom_site_refinement_flags_posn
W W -0.24705(2) -0.49214(2) -0.52497(2) 0.01977(4) Uani 1 1 d .
P P -0.23931(5) -0.50111(5) -0.32225(7) 0.01924(15) Uani 1 1 d .
H H -0.184(3) -0.442(2) -0.287(3) 0.023 Uiso 1 1 d R
Si1 Si -0.40292(7) -0.57001(6) -0.18884(8) 0.0238(2) Uani 1 1 d .
Si2 Si -0.32068(8) -0.37619(6) -0.16746(9) 0.0292(2) Uani 1 1 d .
O1 O -0.19773(15) -0.58395(14) -0.24801(19) 0.0188(5) Uani 1 1 d .
O2 O -0.24741(19) -0.4742(2) -0.7781(2) 0.0393(7) Uani 1 1 d .
O3 O -0.05426(17) -0.58455(16) -0.5286(2) 0.0267(5) Uani 1 1 d .
O4 O -0.1413(2) -0.31256(17) -0.4975(3) 0.0374(7) Uani 1 1 d .
O5 O -0.4321(2) -0.3896(2) -0.5199(3) 0.0506(9) Uani 1 1 d .
O6 O -0.37010(19) -0.66010(19) -0.5750(3) 0.0384(7) Uani 1 1 d .
N N -0.11402(18) -0.62286(17) -0.2847(2) 0.0181(5) Uani 1 1 d .
HA H -0.1042 -0.5981 -0.3572 0.022 Uiso 1 1 d R
C1 C -0.1328(2) -0.7183(2) -0.2971(3) 0.0211(7) Uani 1 1 d .
C2 C -0.0450(2) -0.7606(2) -0.3278(3) 0.0263(8) Uani 1 1 d .
H2A H -0.0541 -0.8243 -0.3335 0.032 Uiso 1 1 calc R
H2B H -0.0320 -0.7390 -0.3999 0.032 Uiso 1 1 calc R
C3 C 0.0361(3) -0.7425(2) -0.2475(3) 0.0305(8) Uani 1 1 d .
H3A H 0.0913 -0.7693 -0.2724 0.037 Uiso 1 1 calc R
H3B H 0.0262 -0.7674 -0.1760 0.037 Uiso 1 1 calc R
C4 C 0.0479(2) -0.6447(2) -0.2386(3) 0.0283(8) Uani 1 1 d .
H4A H 0.0626 -0.6218 -0.3094 0.034 Uiso 1 1 calc R
H4B H 0.1001 -0.6319 -0.1850 0.034 Uiso 1 1 calc R
C5 C -0.0359(2) -0.5967(2) -0.2051(3) 0.0215(7) Uani 1 1 d .
C6 C -0.2040(3) -0.7310(2) -0.3930(3) 0.0255(7) Uani 1 1 d .
H6A H -0.2602 -0.7013 -0.3786 0.038 Uiso 1 1 calc GR
H6B H -0.2161 -0.7932 -0.4036 0.038 Uiso 1 1 calc GR
H6C H -0.1815 -0.7067 -0.4584 0.038 Uiso 1 1 calc GR
C7 C -0.1667(3) -0.7627(2) -0.1975(3) 0.0257(7) Uani 1 1 d .
H7A H -0.1159 -0.7700 -0.1416 0.038 Uiso 1 1 calc GR
H7B H -0.1922 -0.8198 -0.2182 0.038 Uiso 1 1 calc GR
H7C H -0.2136 -0.7266 -0.1692 0.038 Uiso 1 1 calc GR
C8 C -0.0180(2) -0.4995(2) -0.2209(3) 0.0289(7) Uani 1 1 d .
H8A H -0.0221 -0.4862 -0.2984 0.043 Uiso 1 1 calc GR
H8B H 0.0428 -0.4848 -0.1877 0.043 Uiso 1 1 calc GR
H8C H -0.0633 -0.4653 -0.1866 0.043 Uiso 1 1 calc GR
C9 C -0.0488(3) -0.6118(2) -0.0855(3) 0.0284(8) Uani 1 1 d .
H9A H -0.1097 -0.5928 -0.0710 0.043 Uiso 1 1 calc GR
H9B H -0.0033 -0.5783 -0.0403 0.043 Uiso 1 1 calc GR
H9C H -0.0416 -0.6738 -0.0686 0.043 Uiso 1 1 calc GR
C10 C -0.3411(2) -0.4783(2) -0.2545(3) 0.0238(7) Uani 1 1 d .
H10 H -0.3860 -0.4586 -0.3148 0.029 Uiso 1 1 calc R
C11 C -0.5226(3) -0.5328(3) -0.1847(4) 0.0383(10) Uani 1 1 d .
H11A H -0.5250 -0.4877 -0.1292 0.057 Uiso 1 1 calc GR
H11B H -0.5606 -0.5822 -0.1674 0.057 Uiso 1 1 calc GR
H11C H -0.5452 -0.5090 -0.2554 0.057 Uiso 1 1 calc GR
C12 C -0.4111(3) -0.6719(3) -0.2702(3) 0.0322(8) Uani 1 1 d .
H12A H -0.4235 -0.6574 -0.3470 0.048 Uiso 1 1 calc GR
H12B H -0.4604 -0.7081 -0.2474 0.048 Uiso 1 1 calc GR
H12C H -0.3537 -0.7038 -0.2589 0.048 Uiso 1 1 calc GR
C13 C -0.3491(3) -0.5951(3) -0.0506(3) 0.0298(8) Uani 1 1 d .
H13A H -0.2853 -0.6106 -0.0546 0.045 Uiso 1 1 calc GR
H13B H -0.3809 -0.6439 -0.0203 0.045 Uiso 1 1 calc GR
H13C H -0.3528 -0.5440 -0.0041 0.045 Uiso 1 1 calc GR
C14 C -0.2204(3) -0.3922(3) -0.0659(3) 0.0382(10) Uani 1 1 d .
H14A H -0.2172 -0.4533 -0.0433 0.057 Uiso 1 1 calc GR
H14B H -0.2266 -0.3552 -0.0028 0.057 Uiso 1 1 calc GR
H14C H -0.1648 -0.3766 -0.0985 0.057 Uiso 1 1 calc GR
C15 C -0.4203(3) -0.3475(3) -0.0919(4) 0.0447(11) Uani 1 1 d .
H15A H -0.4749 -0.3430 -0.1428 0.067 Uiso 1 1 calc GR
H15B H -0.4090 -0.2917 -0.0550 0.067 Uiso 1 1 calc GR
H15C H -0.4290 -0.3928 -0.0383 0.067 Uiso 1 1 calc GR
C16 C -0.3031(3) -0.2824(3) -0.2599(4) 0.0380(10) Uani 1 1 d .
H16A H -0.2554 -0.2970 -0.3065 0.057 Uiso 1 1 calc GR
H16B H -0.2850 -0.2309 -0.2166 0.057 Uiso 1 1 calc GR
H16C H -0.3598 -0.2702 -0.3048 0.057 Uiso 1 1 calc GR
C17 C -0.2482(2) -0.4797(3) -0.6866(3) 0.0275(7) Uani 1 1 d .
C18 C -0.1232(2) -0.5543(2) -0.5239(3) 0.0224(7) Uani 1 1 d .
C19 C -0.1780(2) -0.3777(2) -0.5057(3) 0.0257(7) Uani 1 1 d .
C20 C -0.3658(3) -0.4263(3) -0.5227(3) 0.0307(8) Uani 1 1 d .
C21 C -0.3240(3) -0.6022(2) -0.5534(3) 0.0259(7) Uani 1 1 d .

loop_
_atom_site_aniso_label
_atom_site_aniso_U_11
_atom_site_aniso_U_22
_atom_site_aniso_U_33
_atom_site_aniso_U_23
_atom_site_aniso_U_13
_atom_site_aniso_U_12
W 0.02178(6) 0.02292(7) 0.01456(6) 0.00222(6) 0.00149(4) 0.00238(6)
P 0.0223(4) 0.0188(4) 0.0167(4) 0.0013(3) 0.0020(3) 0.0022(3)
Si1 0.0205(5) 0.0310(5) 0.0201(5) 0.0023(4) 0.0027(4) 0.0023(4)
Si2 0.0392(6) 0.0225(4) 0.0272(6) 0.0008(4) 0.0104(5) 0.0079(4)
O1 0.0187(11) 0.0216(11) 0.0167(12) 0.0021(9) 0.0047(9) 0.0039(8)
O2 0.0322(14) 0.0678(19) 0.0176(13) 0.0034(13) 0.0013(11) -0.0073(13)
O3 0.0255(13) 0.0284(12) 0.0269(14) 0.0000(10) 0.0057(11) 0.0017(10)
O4 0.0458(17) 0.0273(14) 0.0382(18) 0.0023(12) 0.0003(14) -0.0045(12)
O5 0.0420(18) 0.069(2) 0.0405(19) 0.0075(16) 0.0027(15) 0.0287(16)
O6 0.0351(15) 0.0403(15) 0.0388(18) -0.0043(13) -0.0021(13) -0.0075(12)
N 0.0169(13) 0.0206(13) 0.0172(14) -0.0003(10) 0.0032(11) 0.0029(10)
C1 0.0240(17) 0.0179(14) 0.0211(17) 0.0012(12) 0.0016(14) -0.0014(12)
C2 0.0299(19) 0.0223(16) 0.027(2) -0.0029(14) 0.0046(16) 0.0073(13)
C3 0.0261(17) 0.0323(19) 0.033(2) 0.0013(16) 0.0030(16) 0.0102(14)
C4 0.0187(17) 0.0376(19) 0.028(2) -0.0014(15) -0.0002(15) 0.0021(14)
C5 0.0207(16) 0.0240(15) 0.0194(17) -0.0006(13) -0.0006(13) -0.0002(12)
C6 0.0306(19) 0.0247(16) 0.0206(18) -0.0037(13) -0.0009(15) -0.0025(13)
C7 0.0314(19) 0.0210(16) 0.0246(19) 0.0036(13) 0.0034(15) 0.0007(13)
C8 0.0289(16) 0.0257(17) 0.0320(19) -0.0015(15) 0.0022(14) -0.0052(15)
C9 0.033(2) 0.0345(19) 0.0166(17) -0.0011(14) -0.0024(15) 0.0000(15)
C10 0.0255(16) 0.0276(16) 0.0184(16) 0.0044(13) 0.0030(13) 0.0076(13)
C11 0.028(2) 0.053(2) 0.034(2) 0.0022(19) 0.0052(17) 0.0075(17)
C12 0.0266(19) 0.037(2) 0.032(2) 0.0001(16) 0.0013(16) -0.0048(15)
C13 0.030(2) 0.0362(19) 0.024(2) 0.0027(15) 0.0058(16) 0.0009(15)
C14 0.055(3) 0.0310(19) 0.028(2) -0.0082(16) 0.002(2) -0.0049(18)
C15 0.063(3) 0.030(2) 0.046(3) -0.0019(18) 0.029(2) 0.0155(19)
C16 0.044(2) 0.0282(19) 0.043(3) 0.0071(17) 0.011(2) 0.0056(16)
C17 0.0237(16) 0.041(2) 0.0182(16) 0.0039(15) 0.0033(13) -0.0014(14)
C18 0.0276(18) 0.0209(15) 0.0185(17) -0.0014(13) 0.0016(14) -0.0008(13)
C19 0.0302(19) 0.0278(17) 0.0189(17) 0.0038(14) 0.0009(15) 0.0057(14)
C20 0.031(2) 0.040(2) 0.0211(19) 0.0035(15) 0.0022(16) 0.0133(16)
C21 0.0261(18) 0.0296(17) 0.0222(19) 0.0006(14) 0.0030(15) 0.0014(14)

loop_
_atom_type_symbol
_atom_type_description
_atom_type_scat_dispersion_real
_atom_type_scat_dispersion_imag
_atom_type_scat_source
C C 0.0033 0.0016 'International Tables Vol C Tables 4.2.6.8 and 6.1.1.4'
H H 0.0000 0.0000 'International Tables Vol C Tables 4.2.6.8 and 6.1.1.4'
N N 0.0061 0.0033 'International Tables Vol C Tables 4.2.6.8 and 6.1.1.4'
O O 0.0106 0.0060 'International Tables Vol C Tables 4.2.6.8 and 6.1.1.4'
P P 0.1023 0.0942 'International Tables Vol C Tables 4.2.6.8 and 6.1.1.4'
Si Si 0.0817 0.0704 'International Tables Vol C Tables 4.2.6.8 and 6.1.1.4'
W W -0.8490 6.8722 'International Tables Vol C Tables 4.2.6.8 and 6.1.1.4'

loop_
_geom_angle_atom_site_label_1
_geom_angle_atom_site_label_2
_geom_angle_atom_site_label_3
_geom_angle
C17 W P 176.85(11)
C17 W C18 88.50(14)
C17 W C19 89.51(15)
C17 W C20 92.34(15)
C17 W C21 87.42(15)
C18 W P 90.68(10)
C19 W P 87.43(11)
C19 W C18 87.96(13)
C19 W C21 175.27(14)
C20 W P 88.34(11)
C20 W C18 177.39(14)
C20 W C19 89.58(15)
C20 W C21 86.96(16)
C21 W P 95.69(11)
C21 W C18 95.54(13)
W P H 105.8(19)
O1 P W 125.37(9)
O1 P H 99.5(17)
O1 P C10 99.82(14)
C10 P W 119.30(11)
C10 P H 103.6(18)
C11 Si1 C10 106.27(18)
C12 Si1 C10 113.60(18)
C12 Si1 C11 105.05(19)
C12 Si1 C13 108.99(18)
C13 Si1 C10 111.50(16)
C13 Si1 C11 111.24(19)
C14 Si2 C10 110.17(16)
C14 Si2 C15 107.8(2)
C14 Si2 C16 111.5(2)
C15 Si2 C10 112.74(19)
C15 Si2 C16 106.6(2)
C16 Si2 C10 108.02(18)
N O1 P 114.59(18)
O1 N HA 108.6
O1 N C1 105.9(2)
O1 N C5 107.7(2)
C1 N HA 108.7
C1 N C5 116.9(2)
C5 N HA 108.7
N C1 C2 106.7(3)
N C1 C6 108.3(3)
N C1 C7 115.0(3)
C2 C1 C7 111.1(3)
C6 C1 C2 106.9(3)
C6 C1 C7 108.5(3)
C1 C2 H2A 108.9
C1 C2 H2B 108.9
H2A C2 H2B 107.7
C3 C2 C1 113.4(3)
C3 C2 H2A 108.9
C3 C2 H2B 108.9
C2 C3 H3A 110.1
C2 C3 H3B 110.1
C2 C3 C4 108.0(3)
H3A C3 H3B 108.4
C4 C3 H3A 110.1
C4 C3 H3B 110.1
C3 C4 H4A 108.8
C3 C4 H4B 108.8
C3 C4 C5 114.0(3)
H4A C4 H4B 107.7
C5 C4 H4A 108.8
C5 C4 H4B 108.8
N C5 C4 106.5(3)
N C5 C8 107.9(3)
N C5 C9 116.0(3)
C4 C5 C8 106.3(3)
C9 C5 C4 111.6(3)
C9 C5 C8 108.0(3)
C1 C6 H6A 109.5
C1 C6 H6B 109.5
C1 C6 H6C 109.5
H6A C6 H6B 109.5
H6A C6 H6C 109.5
H6B C6 H6C 109.5
C1 C7 H7A 109.5
C1 C7 H7B 109.5
C1 C7 H7C 109.5
H7A C7 H7B 109.5
H7A C7 H7C 109.5
H7B C7 H7C 109.5
C5 C8 H8A 109.5
C5 C8 H8B 109.5
C5 C8 H8C 109.5
H8A C8 H8B 109.5
H8A C8 H8C 109.5
H8B C8 H8C 109.5
C5 C9 H9A 109.5
C5 C9 H9B 109.5
C5 C9 H9C 109.5
H9A C9 H9B 109.5
H9A C9 H9C 109.5
H9B C9 H9C 109.5
P C10 Si1 120.31(18)
P C10 Si2 108.96(18)
P C10 H10 103.4
Si1 C10 Si2 114.99(18)
Si1 C10 H10 103.4
Si2 C10 H10 103.4
Si1 C11 H11A 109.5
Si1 C11 H11B 109.5
Si1 C11 H11C 109.5
H11A C11 H11B 109.5
H11A C11 H11C 109.5
H11B C11 H11C 109.5
Si1 C12 H12A 109.5
Si1 C12 H12B 109.5
Si1 C12 H12C 109.5
H12A C12 H12B 109.5
H12A C12 H12C 109.5
H12B C12 H12C 109.5
Si1 C13 H13A 109.5
Si1 C13 H13B 109.5
Si1 C13 H13C 109.5
H13A C13 H13B 109.5
H13A C13 H13C 109.5
H13B C13 H13C 109.5
Si2 C14 H14A 109.5
Si2 C14 H14B 109.5
Si2 C14 H14C 109.5
H14A C14 H14B 109.5
H14A C14 H14C 109.5
H14B C14 H14C 109.5
Si2 C15 H15A 109.5
Si2 C15 H15B 109.5
Si2 C15 H15C 109.5
H15A C15 H15B 109.5
H15A C15 H15C 109.5
H15B C15 H15C 109.5
Si2 C16 H16A 109.5
Si2 C16 H16B 109.5
Si2 C16 H16C 109.5
H16A C16 H16B 109.5
H16A C16 H16C 109.5
H16B C16 H16C 109.5
O2 C17 W 178.4(3)
O3 C18 W 175.4(3)
O4 C19 W 177.8(3)
O5 C20 W 179.0(4)
O6 C21 W 175.1(3)

loop_
_geom_bond_atom_site_label_1
_geom_bond_atom_site_label_2
_geom_bond_distance
W P 2.5117(8)
W C17 2.014(4)
W C18 2.065(4)
W C19 2.038(4)
W C20 2.031(4)
W C21 2.052(4)
P H 1.26(4)
P O1 1.656(2)
P C10 1.827(4)
Si1 C10 1.906(4)
Si1 C11 1.867(4)
Si1 C12 1.861(4)
Si1 C13 1.862(4)
Si2 C10 1.913(4)
Si2 C14 1.870(4)
Si2 C15 1.873(4)
Si2 C16 1.876(4)
O1 N 1.485(3)
O2 C17 1.140(4)
O3 C18 1.128(4)
O4 C19 1.139(4)
O5 C20 1.135(5)
O6 C21 1.138(4)
N HA 1.0001
N C1 1.500(4)
N C5 1.503(4)
C1 C2 1.533(5)
C1 C6 1.525(5)
C1 C7 1.537(5)
C2 H2A 0.9900
C2 H2B 0.9900
C2 C3 1.512(5)
C3 H3A 0.9900
C3 H3B 0.9900
C3 C4 1.517(5)
C4 H4A 0.9900
C4 H4B 0.9900
C4 C5 1.533(5)
C5 C8 1.535(5)
C5 C9 1.532(5)
C6 H6A 0.9800
C6 H6B 0.9800
C6 H6C 0.9800
C7 H7A 0.9800
C7 H7B 0.9800
C7 H7C 0.9800
C8 H8A 0.9800
C8 H8B 0.9800
C8 H8C 0.9800
C9 H9A 0.9800
C9 H9B 0.9800
C9 H9C 0.9800
C10 H10 1.0000
C11 H11A 0.9800
C11 H11B 0.9800
C11 H11C 0.9800
C12 H12A 0.9800
C12 H12B 0.9800
C12 H12C 0.9800
C13 H13A 0.9800
C13 H13B 0.9800
C13 H13C 0.9800
C14 H14A 0.9800
C14 H14B 0.9800
C14 H14C 0.9800
C15 H15A 0.9800
C15 H15B 0.9800
C15 H15C 0.9800
C16 H16A 0.9800
C16 H16B 0.9800
C16 H16C 0.9800

loop_
_geom_torsion_atom_site_label_1
_geom_torsion_atom_site_label_2
_geom_torsion_atom_site_label_3
_geom_torsion_atom_site_label_4
_geom_torsion
W P O1 N 40.3(2)
W P C10 Si1 108.88(17)
W P C10 Si2 -115.21(13)
P O1 N C1 -127.0(2)
P O1 N C5 107.2(2)
O1 P C10 Si1 -31.5(2)
O1 P C10 Si2 104.37(16)
O1 N C1 C2 -176.4(2)
O1 N C1 C6 68.8(3)
O1 N C1 C7 -52.7(3)
O1 N C5 C4 174.7(3)
O1 N C5 C8 -71.5(3)
O1 N C5 C9 49.8(3)
N C1 C2 C3 56.1(4)
C1 N C5 C4 55.7(4)
C1 N C5 C8 169.5(3)
C1 N C5 C9 -69.2(4)
C1 C2 C3 C4 -57.6(4)
C2 C3 C4 C5 57.3(4)
C3 C4 C5 N -54.9(4)
C3 C4 C5 C8 -169.8(3)
C3 C4 C5 C9 72.7(4)
C5 N C1 C2 -56.5(4)
C5 N C1 C6 -171.3(3)
C5 N C1 C7 67.3(4)
C6 C1 C2 C3 171.8(3)
C7 C1 C2 C3 -70.0(4)
C10 P O1 N 177.4(2)
